data_7041039
loop_
_publ_author_name
'Han, Li-Juan'
'Kong, Ya-Jie'
'Yan, Ting-Jiang'
'Fan, Lu-Tong'
'Zhang, Qi'
'Zhao, Hua-Jun'
'Zheng, He-Gen'

_publ_section_title
;
 A new five-coordinated copper compound for efficient degradation of
 methyl orange and Congo red in the absence of UV-visible radiation.
;
_journal_issue 46
_journal_name_full 'Dalton transactions (Cambridge, England : 2003)'
_journal_page_first 18566
_journal_page_last 18571
_journal_paper_doi 10.1039/c6dt03273g
_journal_volume 45
_journal_year 2016
_chemical_formula_sum 'C48 H16 Cu2 F20 N4 O8'
_chemical_formula_weight 1283.73
_space_group_crystal_system triclinic
_space_group_IT_number 2
_space_group_name_Hall '-P 1'
_space_group_name_H-M_alt 'P -1'
_symmetry_space_group_name_Hall '-P 1'
_symmetry_space_group_name_H-M 'P -1'
_atom_sites_solution_hydrogens geom
_audit_creation_method SHELXL-2014/7
_audit_update_record
;
2016-10-18 deposited with the CCDC.
2016-10-25 downloaded from the CCDC.
;
_cell_angle_alpha 102.83(3)
_cell_angle_beta 99.04(3)
_cell_angle_gamma 96.71(3)
_cell_formula_units_Z 1
_cell_length_a 9.6531(19)
_cell_length_b 9.952(2)
_cell_length_c 12.890(3)
_cell_measurement_reflns_used 5271
_cell_measurement_temperature 293(2)
_cell_measurement_theta_max 27.404
_cell_measurement_theta_min 2.349
_cell_volume 1177.5(5)
_computing_structure_refinement 'SHELXL-2014/7 (Sheldrick, 2014)'
_diffrn_ambient_temperature 293(2)
_diffrn_measured_fraction_theta_full 0.997
_diffrn_measured_fraction_theta_max 0.997
_diffrn_measurement_device_type 'BRUKER SMART 1000'
_diffrn_measurement_method \w-scan
_diffrn_radiation_type MoK\a
_diffrn_radiation_wavelength 0.71073
_diffrn_reflns_av_R_equivalents 0.0202
_diffrn_reflns_av_unetI/netI 0.0222
_diffrn_reflns_Laue_measured_fraction_full 0.997
_diffrn_reflns_Laue_measured_fraction_max 0.997
_diffrn_reflns_limit_h_max 11
_diffrn_reflns_limit_h_min -11
_diffrn_reflns_limit_k_max 11
_diffrn_reflns_limit_k_min -11
_diffrn_reflns_limit_l_max 15
_diffrn_reflns_limit_l_min -15
_diffrn_reflns_number 11489
_diffrn_reflns_point_group_measured_fraction_full 0.997
_diffrn_reflns_point_group_measured_fraction_max 0.997
_diffrn_reflns_theta_full 24.999
_diffrn_reflns_theta_max 24.999
_diffrn_reflns_theta_min 2.125
_diffrn_source 'fine-focus sealed tube'
_exptl_absorpt_coefficient_mu 1.044
_exptl_absorpt_correction_T_max 0.846
_exptl_absorpt_correction_T_min 0.812
_exptl_absorpt_correction_type multi-scan
_exptl_absorpt_process_details multi-scan
_exptl_crystal_colour blue
_exptl_crystal_density_diffrn 1.810
_exptl_crystal_description block
_exptl_crystal_F_000 634
_exptl_crystal_size_max 0.20
_exptl_crystal_size_mid 0.18
_exptl_crystal_size_min 0.16
_refine_diff_density_max 0.253
_refine_diff_density_min -0.221
_refine_diff_density_rms 0.042
_refine_ls_extinction_method none
_refine_ls_goodness_of_fit_ref 1.015
_refine_ls_hydrogen_treatment constr
_refine_ls_matrix_type full
_refine_ls_number_parameters 370
_refine_ls_number_reflns 4152
_refine_ls_number_restraints 0
_refine_ls_restrained_S_all 1.015
_refine_ls_R_factor_all 0.0351
_refine_ls_R_factor_gt 0.0281
_refine_ls_shift/su_max 0.001
_refine_ls_shift/su_mean 0.000
_refine_ls_structure_factor_coef Fsqd
_refine_ls_weighting_details 'w=1/[\s^2^(Fo^2^)+(0.0348P)^2^+0.5404P] where P=(Fo^2^+2Fc^2^)/3'
_refine_ls_weighting_scheme calc
_refine_ls_wR_factor_gt 0.0689
_refine_ls_wR_factor_ref 0.0721
_reflns_Friedel_coverage 0.000
_reflns_number_gt 3585
_reflns_number_total 4152
_reflns_threshold_expression 'I > 2\s(I)'
_cod_data_source_file c6dt03273g2.cif
_cod_data_source_block a
_cod_depositor_comments 'Adding full bibliography for 7041038--7041040.cif.'
_cod_database_code 7041039
_shelx_shelxl_version_number 2014/7
_shelx_space_group_comment
;
The symmetry employed for this shelxl refinement is uniquely defined
by the following loop, which should always be used as a source of
symmetry information in preference to the above space-group names.
They are only intended as comments.
;

loop_
_space_group_symop_operation_xyz
'x, y, z'
'-x, -y, -z'

loop_
_atom_site_label
_atom_site_type_symbol
_atom_site_fract_x
_atom_site_fract_y
_atom_site_fract_z
_atom_site_U_iso_or_equiv
_atom_site_adp_type
_atom_site_occupancy
_atom_site_site_symmetry_order
_atom_site_calc_flag
_atom_site_refinement_flags_posn
_atom_site_refinement_flags_adp
Cu1 Cu 0.66606(2) 0.99110(3) 0.06336(2) 0.03427(9) Uani 1 1 d . .
N1 N 0.82949(18) 1.11813(18) 0.16801(14) 0.0383(4) Uani 1 1 d . .
N2 N 0.77635(17) 1.05182(17) -0.04226(14) 0.0343(4) Uani 1 1 d . .
O1 O 0.66670(17) 0.71371(19) -0.07382(17) 0.0688(6) Uani 1 1 d . .
O2 O 0.51449(14) 0.86359(14) -0.04719(12) 0.0371(3) Uani 1 1 d . .
O3 O 0.7345(2) 0.7910(2) 0.2087(2) 0.0923(8) Uani 1 1 d . .
O4 O 0.58125(15) 0.93302(16) 0.17660(13) 0.0433(4) Uani 1 1 d . .
F1 F 0.56292(18) 0.63552(18) -0.31128(14) 0.0777(5) Uani 1 1 d . .
F2 F 0.3539(2) 0.45343(19) -0.45358(13) 0.0973(6) Uani 1 1 d . .
F3 F 0.1135(2) 0.36334(19) -0.38967(16) 0.1014(7) Uani 1 1 d . .
F4 F 0.08288(15) 0.45482(16) -0.18124(15) 0.0755(5) Uani 1 1 d . .
F5 F 0.28778(14) 0.63899(15) -0.04006(11) 0.0549(4) Uani 1 1 d . .
F6 F 0.7171(2) 0.9401(2) 0.45037(16) 0.0947(6) Uani 1 1 d . .
F7 F 0.5600(3) 0.8816(2) 0.59395(14) 0.1128(8) Uani 1 1 d . .
F8 F 0.3018(2) 0.7230(2) 0.52462(16) 0.1006(7) Uani 1 1 d . .
F9 F 0.20589(17) 0.6113(2) 0.31090(18) 0.0966(6) Uani 1 1 d . .
F10 F 0.36339(18) 0.66630(19) 0.16626(13) 0.0786(5) Uani 1 1 d . .
C1 C 0.9922(2) 1.1810(2) -0.0602(2) 0.0442(6) Uani 1 1 d . .
H1A H 1.0788 1.2373 -0.0280 0.053 Uiso 1 1 calc R U
C2 C 0.9643(3) 1.2320(3) 0.3426(2) 0.0599(7) Uani 1 1 d . .
H2A H 0.9730 1.2512 0.4175 0.072 Uiso 1 1 calc R U
C3 C 1.0696(3) 1.2865(3) 0.2961(2) 0.0581(7) Uani 1 1 d . .
H3A H 1.1510 1.3428 0.3396 0.070 Uiso 1 1 calc R U
C4 C 1.0541(2) 1.2573(2) 0.1853(2) 0.0487(6) Uani 1 1 d . .
H4A H 1.1243 1.2942 0.1531 0.058 Uiso 1 1 calc R U
C5 C 0.9326(2) 1.1723(2) 0.12238(18) 0.0362(5) Uani 1 1 d . .
C6 C 0.9022(2) 1.1351(2) 0.00285(18) 0.0344(5) Uani 1 1 d . .
C7 C 0.9516(2) 1.1420(3) -0.1713(2) 0.0493(6) Uani 1 1 d . .
H7A H 1.0106 1.1718 -0.2151 0.059 Uiso 1 1 calc R U
C8 C 0.8229(2) 1.0586(3) -0.2169(2) 0.0473(6) Uani 1 1 d . .
H8A H 0.7935 1.0317 -0.2918 0.057 Uiso 1 1 calc R U
C9 C 0.7381(2) 1.0153(2) -0.15013(18) 0.0410(5) Uani 1 1 d . .
H9A H 0.6512 0.9588 -0.1813 0.049 Uiso 1 1 calc R U
C10 C 0.8455(3) 1.1483(3) 0.27553(19) 0.0498(6) Uani 1 1 d . .
H10A H 0.7738 1.1115 0.3066 0.060 Uiso 1 1 calc R U
C11 C 0.4443(3) 0.5928(3) -0.2768(2) 0.0509(6) Uani 1 1 d . .
C12 C 0.3383(3) 0.5004(3) -0.3504(2) 0.0612(7) Uani 1 1 d . .
C13 C 0.2163(3) 0.4542(3) -0.3183(2) 0.0617(8) Uani 1 1 d . .
C14 C 0.2003(2) 0.5010(2) -0.2136(2) 0.0507(6) Uani 1 1 d . .
C15 C 0.3068(2) 0.5954(2) -0.14152(18) 0.0395(5) Uani 1 1 d . .
C16 C 0.4315(2) 0.6442(2) -0.17076(18) 0.0382(5) Uani 1 1 d . .
C17 C 0.5909(3) 0.8558(3) 0.4131(2) 0.0577(7) Uani 1 1 d . .
C18 C 0.5121(4) 0.8285(3) 0.4874(2) 0.0679(8) Uani 1 1 d . .
C19 C 0.3824(3) 0.7472(3) 0.4523(2) 0.0633(8) Uani 1 1 d . .
C20 C 0.3323(3) 0.6917(3) 0.3446(2) 0.0583(7) Uani 1 1 d . .
C21 C 0.4138(3) 0.7209(3) 0.27111(19) 0.0482(6) Uani 1 1 d . .
C22 C 0.5441(2) 0.8048(2) 0.30321(19) 0.0423(5) Uani 1 1 d . .
C23 C 0.5493(2) 0.7465(2) -0.09028(19) 0.0413(5) Uani 1 1 d . .
C24 C 0.6299(2) 0.8432(3) 0.2213(2) 0.0483(6) Uani 1 1 d . .

loop_
_atom_site_aniso_label
_atom_site_aniso_U_11
_atom_site_aniso_U_22
_atom_site_aniso_U_33
_atom_site_aniso_U_23
_atom_site_aniso_U_13
_atom_site_aniso_U_12
Cu1 0.02423(14) 0.03642(15) 0.03952(16) 0.00777(11) 0.00793(10) -0.00538(10)
N1 0.0312(9) 0.0401(10) 0.0408(11) 0.0078(8) 0.0071(8) -0.0023(8)
N2 0.0241(8) 0.0351(9) 0.0425(10) 0.0081(8) 0.0088(7) -0.0011(7)
O1 0.0308(9) 0.0557(11) 0.1071(16) -0.0002(10) 0.0032(9) 0.0067(8)
O2 0.0277(7) 0.0320(8) 0.0466(9) 0.0029(6) 0.0076(6) -0.0036(6)
O3 0.0701(14) 0.0988(17) 0.154(2) 0.0787(17) 0.0678(15) 0.0437(13)
O4 0.0343(8) 0.0508(9) 0.0496(9) 0.0211(8) 0.0133(7) 0.0011(7)
F1 0.0828(12) 0.0811(11) 0.0790(12) 0.0164(9) 0.0492(10) 0.0128(9)
F2 0.1523(19) 0.0858(13) 0.0452(10) -0.0071(9) 0.0138(11) 0.0358(13)
F3 0.0988(14) 0.0685(11) 0.0922(14) -0.0167(10) -0.0460(11) -0.0096(10)
F4 0.0375(8) 0.0619(10) 0.1162(14) 0.0203(9) 0.0023(8) -0.0161(7)
F5 0.0463(8) 0.0629(9) 0.0510(8) 0.0063(7) 0.0159(6) -0.0042(7)
F6 0.0808(12) 0.0903(13) 0.0885(13) 0.0196(11) -0.0207(10) -0.0301(10)
F7 0.179(2) 0.1055(15) 0.0442(10) 0.0160(10) 0.0059(12) 0.0067(15)
F8 0.1292(17) 0.1173(16) 0.0985(14) 0.0655(13) 0.0766(13) 0.0424(13)
F9 0.0506(10) 0.1209(16) 0.1243(16) 0.0600(13) 0.0174(10) -0.0207(10)
F10 0.0751(11) 0.0939(13) 0.0520(10) 0.0160(9) -0.0020(8) -0.0236(9)
C1 0.0278(11) 0.0450(13) 0.0623(16) 0.0188(11) 0.0137(10) -0.0020(9)
C2 0.0537(16) 0.0671(17) 0.0455(15) 0.0008(13) 0.0009(12) -0.0074(13)
C3 0.0397(13) 0.0559(16) 0.0622(17) -0.0025(13) -0.0030(12) -0.0095(11)
C4 0.0292(11) 0.0483(14) 0.0613(16) 0.0060(12) 0.0062(11) -0.0061(10)
C5 0.0250(10) 0.0324(11) 0.0498(13) 0.0090(10) 0.0071(9) 0.0007(8)
C6 0.0232(10) 0.0324(11) 0.0483(13) 0.0110(9) 0.0090(9) 0.0020(8)
C7 0.0408(13) 0.0555(15) 0.0617(16) 0.0262(13) 0.0237(12) 0.0060(11)
C8 0.0437(13) 0.0562(15) 0.0463(14) 0.0173(11) 0.0146(11) 0.0075(11)
C9 0.0317(11) 0.0454(13) 0.0449(13) 0.0101(10) 0.0093(10) 0.0003(9)
C10 0.0436(13) 0.0545(15) 0.0455(14) 0.0058(11) 0.0106(11) -0.0062(11)
C11 0.0589(15) 0.0436(14) 0.0538(15) 0.0106(12) 0.0204(13) 0.0123(11)
C12 0.090(2) 0.0473(15) 0.0393(14) -0.0006(11) 0.0030(14) 0.0183(15)
C13 0.0657(18) 0.0384(14) 0.0617(18) -0.0027(12) -0.0184(14) 0.0003(12)
C14 0.0359(13) 0.0384(13) 0.0707(18) 0.0120(12) -0.0025(12) -0.0033(10)
C15 0.0345(11) 0.0356(12) 0.0435(13) 0.0047(10) 0.0037(10) 0.0005(9)
C16 0.0334(11) 0.0315(11) 0.0466(13) 0.0045(10) 0.0072(10) 0.0023(9)
C17 0.0586(16) 0.0521(15) 0.0580(17) 0.0183(13) -0.0007(13) -0.0030(12)
C18 0.098(2) 0.0650(18) 0.0430(16) 0.0181(13) 0.0116(15) 0.0136(17)
C19 0.082(2) 0.0683(18) 0.0606(18) 0.0364(15) 0.0371(16) 0.0249(16)
C20 0.0417(14) 0.0665(17) 0.077(2) 0.0372(15) 0.0180(13) 0.0021(12)
C21 0.0449(13) 0.0554(15) 0.0448(14) 0.0199(11) 0.0059(11) -0.0006(11)
C22 0.0378(12) 0.0440(13) 0.0500(14) 0.0209(11) 0.0107(10) 0.0046(10)
C23 0.0289(12) 0.0387(12) 0.0529(14) 0.0077(10) 0.0098(10) -0.0046(9)
C24 0.0384(13) 0.0476(14) 0.0637(16) 0.0212(12) 0.0173(11) 0.0012(11)

loop_
_atom_type_symbol
_atom_type_description
_atom_type_scat_dispersion_real
_atom_type_scat_dispersion_imag
_atom_type_scat_source
C C 0.0033 0.0016 'International Tables Vol C Tables 4.2.6.8 and 6.1.1.4'
H H 0.0000 0.0000 'International Tables Vol C Tables 4.2.6.8 and 6.1.1.4'
Cu Cu 0.3201 1.2651 'International Tables Vol C Tables 4.2.6.8 and 6.1.1.4'
F F 0.0171 0.0103 'International Tables Vol C Tables 4.2.6.8 and 6.1.1.4'
N N 0.0061 0.0033 'International Tables Vol C Tables 4.2.6.8 and 6.1.1.4'
O O 0.0106 0.0060 'International Tables Vol C Tables 4.2.6.8 and 6.1.1.4'

loop_
_geom_angle_atom_site_label_1
_geom_angle_atom_site_label_2
_geom_angle_atom_site_label_3
_geom_angle
_geom_angle_site_symmetry_3
O4 Cu1 O2 89.83(7) .
O4 Cu1 N1 93.70(7) .
O2 Cu1 N1 175.86(7) .
O4 Cu1 N2 173.09(7) .
O2 Cu1 N2 95.66(7) .
N1 Cu1 N2 80.67(7) .
O4 Cu1 O2 87.73(6) 2_675
O2 Cu1 O2 78.30(6) 2_675
N1 Cu1 O2 104.00(7) 2_675
N2 Cu1 O2 97.48(6) 2_675
C10 N1 C5 119.06(19) .
C10 N1 Cu1 125.76(15) .
C5 N1 Cu1 115.14(14) .
C9 N2 C6 118.74(18) .
C9 N2 Cu1 126.20(14) .
C6 N2 Cu1 115.05(14) .
C23 O2 Cu1 114.60(13) .
C23 O2 Cu1 143.15(14) 2_675
Cu1 O2 Cu1 101.70(6) 2_675
C24 O4 Cu1 120.62(15) .
C7 C1 C6 119.1(2) .
C7 C1 H1A 120.4 .
C6 C1 H1A 120.4 .
C3 C2 C10 118.5(2) .
C3 C2 H2A 120.8 .
C10 C2 H2A 120.8 .
C4 C3 C2 119.8(2) .
C4 C3 H3A 120.1 .
C2 C3 H3A 120.1 .
C3 C4 C5 119.1(2) .
C3 C4 H4A 120.5 .
C5 C4 H4A 120.5 .
N1 C5 C4 121.2(2) .
N1 C5 C6 114.45(17) .
C4 C5 C6 124.3(2) .
N2 C6 C1 121.5(2) .
N2 C6 C5 114.48(18) .
C1 C6 C5 124.03(19) .
C8 C7 C1 119.2(2) .
C8 C7 H7A 120.4 .
C1 C7 H7A 120.4 .
C7 C8 C9 119.1(2) .
C7 C8 H8A 120.4 .
C9 C8 H8A 120.4 .
N2 C9 C8 122.3(2) .
N2 C9 H9A 118.9 .
C8 C9 H9A 118.8 .
N1 C10 C2 122.5(2) .
N1 C10 H10A 118.8 .
C2 C10 H10A 118.8 .
F1 C11 C12 118.0(2) .
F1 C11 C16 119.9(2) .
C12 C11 C16 122.1(2) .
F2 C12 C11 120.5(3) .
F2 C12 C13 119.8(3) .
C11 C12 C13 119.7(2) .
F3 C13 C14 120.2(3) .
F3 C13 C12 119.8(3) .
C14 C13 C12 120.0(2) .
F4 C14 C13 120.4(2) .
F4 C14 C15 120.3(2) .
C13 C14 C15 119.3(2) .
F5 C15 C14 117.8(2) .
F5 C15 C16 119.84(19) .
C14 C15 C16 122.3(2) .
C11 C16 C15 116.5(2) .
C11 C16 C23 121.5(2) .
C15 C16 C23 121.9(2) .
F6 C17 C18 117.7(3) .
F6 C17 C22 119.6(2) .
C18 C17 C22 122.6(3) .
F7 C18 C19 119.7(3) .
F7 C18 C17 121.1(3) .
C19 C18 C17 119.2(3) .
F8 C19 C18 119.8(3) .
F8 C19 C20 119.7(3) .
C18 C19 C20 120.5(2) .
F9 C20 C19 120.2(2) .
F9 C20 C21 120.6(3) .
C19 C20 C21 119.1(2) .
F10 C21 C22 119.5(2) .
F10 C21 C20 118.5(2) .
C22 C21 C20 122.0(2) .
C21 C22 C17 116.4(2) .
C21 C22 C24 121.7(2) .
C17 C22 C24 121.8(2) .
O1 C23 O2 125.8(2) .
O1 C23 C16 118.9(2) .
O2 C23 C16 115.23(18) .
O3 C24 O4 127.9(2) .
O3 C24 C22 119.1(2) .
O4 C24 C22 113.0(2) .

loop_
_geom_bond_atom_site_label_1
_geom_bond_atom_site_label_2
_geom_bond_distance
_geom_bond_site_symmetry_2
Cu1 O4 1.9428(15) .
Cu1 O2 1.9722(16) .
Cu1 N1 2.0036(19) .
Cu1 N2 2.0057(18) .
Cu1 O2 2.4044(16) 2_675
N1 C10 1.331(3) .
N1 C5 1.352(3) .
N2 C9 1.336(3) .
N2 C6 1.352(3) .
O1 C23 1.216(3) .
O2 C23 1.282(3) .
O2 Cu1 2.4044(16) 2_675
O3 C24 1.205(3) .
O4 C24 1.262(3) .
F1 C11 1.348(3) .
F2 C12 1.346(3) .
F3 C13 1.335(3) .
F4 C14 1.335(3) .
F5 C15 1.332(3) .
F6 C17 1.348(3) .
F7 C18 1.342(3) .
F8 C19 1.347(3) .
F9 C20 1.330(3) .
F10 C21 1.328(3) .
C1 C7 1.377(3) .
C1 C6 1.385(3) .
C1 H1A 0.9300 .
C2 C3 1.376(4) .
C2 C10 1.379(3) .
C2 H2A 0.9300 .
C3 C4 1.373(4) .
C3 H3A 0.9300 .
C4 C5 1.383(3) .
C4 H4A 0.9300 .
C5 C6 1.475(3) .
C7 C8 1.375(3) .
C7 H7A 0.9300 .
C8 C9 1.378(3) .
C8 H8A 0.9300 .
C9 H9A 0.9300 .
C10 H10A 0.9300 .
C11 C12 1.371(4) .
C11 C16 1.380(3) .
C12 C13 1.372(4) .
C13 C14 1.366(4) .
C14 C15 1.375(3) .
C15 C16 1.383(3) .
C16 C23 1.515(3) .
C17 C18 1.366(4) .
C17 C22 1.376(4) .
C18 C19 1.360(4) .
C19 C20 1.362(4) .
C20 C21 1.380(3) .
C21 C22 1.374(3) .
C22 C24 1.526(3) .

loop_
_geom_torsion_atom_site_label_1
_geom_torsion_atom_site_label_2
_geom_torsion_atom_site_label_3
_geom_torsion_atom_site_label_4
_geom_torsion
_geom_torsion_site_symmetry_1
C10 C2 C3 C4 0.3(4) .
C2 C3 C4 C5 -0.5(4) .
C10 N1 C5 C4 0.4(3) .
Cu1 N1 C5 C4 -177.47(17) .
C10 N1 C5 C6 -178.5(2) .
Cu1 N1 C5 C6 3.7(2) .
C3 C4 C5 N1 0.2(3) .
C3 C4 C5 C6 178.9(2) .
C9 N2 C6 C1 -1.0(3) .
Cu1 N2 C6 C1 177.61(16) .
C9 N2 C6 C5 178.44(18) .
Cu1 N2 C6 C5 -2.9(2) .
C7 C1 C6 N2 0.7(3) .
C7 C1 C6 C5 -178.7(2) .
N1 C5 C6 N2 -0.5(3) .
C4 C5 C6 N2 -179.3(2) .
N1 C5 C6 C1 178.97(19) .
C4 C5 C6 C1 0.1(3) .
C6 C1 C7 C8 0.0(4) .
C1 C7 C8 C9 -0.4(4) .
C6 N2 C9 C8 0.6(3) .
Cu1 N2 C9 C8 -177.87(17) .
C7 C8 C9 N2 0.1(4) .
C5 N1 C10 C2 -0.6(4) .
Cu1 N1 C10 C2 177.02(19) .
C3 C2 C10 N1 0.2(4) .
F1 C11 C12 F2 0.6(4) .
C16 C11 C12 F2 179.4(2) .
F1 C11 C12 C13 179.8(2) .
C16 C11 C12 C13 -1.5(4) .
F2 C12 C13 F3 -0.3(4) .
C11 C12 C13 F3 -179.4(2) .
F2 C12 C13 C14 179.6(2) .
C11 C12 C13 C14 0.5(4) .
F3 C13 C14 F4 1.0(4) .
C12 C13 C14 F4 -178.9(2) .
F3 C13 C14 C15 -179.5(2) .
C12 C13 C14 C15 0.6(4) .
F4 C14 C15 F5 -0.6(3) .
C13 C14 C15 F5 179.9(2) .
F4 C14 C15 C16 178.8(2) .
C13 C14 C15 C16 -0.7(4) .
F1 C11 C16 C15 -180.0(2) .
C12 C11 C16 C15 1.3(4) .
F1 C11 C16 C23 -1.1(3) .
C12 C11 C16 C23 -179.9(2) .
F5 C15 C16 C11 179.1(2) .
C14 C15 C16 C11 -0.2(3) .
F5 C15 C16 C23 0.3(3) .
C14 C15 C16 C23 -179.0(2) .
F6 C17 C18 F7 -1.3(4) .
C22 C17 C18 F7 -179.0(3) .
F6 C17 C18 C19 178.0(3) .
C22 C17 C18 C19 0.4(4) .
F7 C18 C19 F8 1.3(4) .
C17 C18 C19 F8 -178.0(2) .
F7 C18 C19 C20 -179.6(3) .
C17 C18 C19 C20 1.1(4) .
F8 C19 C20 F9 -1.5(4) .
C18 C19 C20 F9 179.4(3) .
F8 C19 C20 C21 177.9(2) .
C18 C19 C20 C21 -1.2(4) .
F9 C20 C21 F10 -0.4(4) .
C19 C20 C21 F10 -179.8(2) .
F9 C20 C21 C22 179.3(2) .
C19 C20 C21 C22 -0.1(4) .
F10 C21 C22 C17 -178.9(2) .
C20 C21 C22 C17 1.4(4) .
F10 C21 C22 C24 3.1(4) .
C20 C21 C22 C24 -176.6(2) .
F6 C17 C22 C21 -179.2(2) .
C18 C17 C22 C21 -1.6(4) .
F6 C17 C22 C24 -1.2(4) .
C18 C17 C22 C24 176.4(2) .
Cu1 O2 C23 O1 -5.1(3) .
Cu1 O2 C23 O1 164.26(18) 2_675
Cu1 O2 C23 C16 176.70(14) .
Cu1 O2 C23 C16 -14.0(3) 2_675
C11 C16 C23 O1 -57.2(3) .
C15 C16 C23 O1 121.6(3) .
C11 C16 C23 O2 121.2(2) .
C15 C16 C23 O2 -60.1(3) .
Cu1 O4 C24 O3 5.9(4) .
Cu1 O4 C24 C22 -176.55(14) .
C21 C22 C24 O3 -107.4(3) .
C17 C22 C24 O3 74.7(3) .
C21 C22 C24 O4 74.8(3) .
C17 C22 C24 O4 -103.1(3) .
